data_4135071
loop_
_publ_author_name
'Scholz, Alexander Stefan'
'Massoth, Julian'
'Bursch, Markus'
'Mewes, Jan'
'Hetzke, Thilo'
'Wolf, Bernd'
'Bolte, Michael'
'Lerner, Hans-Wolfram'
'Grimme, Stefan'
'Wagner, Matthias'

_publ_section_title
;
 BNB-Doped Phenalenyls: Modular Synthesis, Optoelectronic Properties, and
 One-Electron Reduction.
;
_journal_name_full 'Journal of the American Chemical Society'
_journal_paper_doi 10.1021/jacs.0c03118
_journal_year 2020
_chemical_formula_moiety 'C29 H31 B2 N'
_chemical_formula_sum 'C29 H31 B2 N'
_chemical_formula_weight 415.17
_space_group_crystal_system orthorhombic
_space_group_IT_number 62
_space_group_name_Hall '-P 2ac 2n'
_space_group_name_H-M_alt 'P n m a'
_atom_sites_solution_hydrogens geom
_atom_sites_solution_primary direct
_audit_creation_method SHELXL-2018/3
_cell_angle_alpha 90
_cell_angle_beta 90
_cell_angle_gamma 90
_cell_formula_units_Z 4
_cell_length_a 7.6310(4)
_cell_length_b 17.0502(9)
_cell_length_c 19.5937(8)
_cell_measurement_reflns_used 24062
_cell_measurement_temperature 173(2)
_cell_measurement_theta_max 26.02
_cell_measurement_theta_min 3.34
_cell_volume 2549.3(2)
_computing_cell_refinement 'X-Area (Stoe & Cie, 2001)'
_computing_data_collection 'X-Area (Stoe & Cie, 2001)'
_computing_data_reduction 'X-Area (Stoe & Cie, 2001)'
_computing_molecular_graphics 'XP in SHELXTL-Plus (Sheldrick, 2008)'
_computing_publication_material SHELXL
_computing_structure_refinement 'SHELXL (Sheldrick, 2008)'
_computing_structure_solution 'SHELXS (Sheldrick, 2008)'
_diffrn_ambient_temperature 173(2)
_diffrn_measured_fraction_theta_full 0.997
_diffrn_measured_fraction_theta_max 0.996
_diffrn_measurement_device_type 'STOE IPDS II two-circle-diffractometer'
_diffrn_measurement_method \w
_diffrn_radiation_type MoK\a
_diffrn_radiation_wavelength 0.71073
_diffrn_reflns_av_R_equivalents 0.0500
_diffrn_reflns_av_unetI/netI 0.0219
_diffrn_reflns_Laue_measured_fraction_full 0.997
_diffrn_reflns_Laue_measured_fraction_max 0.996
_diffrn_reflns_limit_h_max 9
_diffrn_reflns_limit_h_min -9
_diffrn_reflns_limit_k_max 20
_diffrn_reflns_limit_k_min -20
_diffrn_reflns_limit_l_max 23
_diffrn_reflns_limit_l_min -21
_diffrn_reflns_number 28940
_diffrn_reflns_point_group_measured_fraction_full 0.997
_diffrn_reflns_point_group_measured_fraction_max 0.996
_diffrn_reflns_theta_full 25.000
_diffrn_reflns_theta_max 25.625
_diffrn_reflns_theta_min 3.340
_diffrn_source 'Genix 3D I\mS microfocus X-ray source'
_exptl_absorpt_coefficient_mu 0.061
_exptl_absorpt_correction_T_max 1.000
_exptl_absorpt_correction_T_min 0.544
_exptl_absorpt_correction_type multi-scan
_exptl_absorpt_process_details 'X-Area (Stoe & Cie, 2001)'
_exptl_crystal_colour colourless
_exptl_crystal_density_diffrn 1.082
_exptl_crystal_description block
_exptl_crystal_F_000 888
_exptl_crystal_size_max 0.260
_exptl_crystal_size_mid 0.180
_exptl_crystal_size_min 0.180
_refine_diff_density_max 0.141
_refine_diff_density_min -0.168
_refine_diff_density_rms 0.037
_refine_ls_extinction_method none
_refine_ls_goodness_of_fit_ref 1.179
_refine_ls_hydrogen_treatment constr
_refine_ls_matrix_type full
_refine_ls_number_parameters 155
_refine_ls_number_reflns 2485
_refine_ls_number_restraints 0
_refine_ls_restrained_S_all 1.179
_refine_ls_R_factor_all 0.0698
_refine_ls_R_factor_gt 0.0593
_refine_ls_shift/su_max 0.000
_refine_ls_shift/su_mean 0.000
_refine_ls_structure_factor_coef Fsqd
_refine_ls_weighting_details 'w=1/[\s^2^(Fo^2^)+(0.0494P)^2^+0.8183P] where P=(Fo^2^+2Fc^2^)/3'
_refine_ls_weighting_scheme calc
_refine_ls_wR_factor_gt 0.1279
_refine_ls_wR_factor_ref 0.1328
_reflns_Friedel_coverage 0.000
_reflns_number_gt 2152
_reflns_number_total 2485
_reflns_threshold_expression 'I > 2\s(I)'
_cod_data_source_file ja0c03118_si_021.cif
_cod_data_source_block wa2747
_cod_database_code 4135071
_shelx_shelxl_version_number 2018/3
_shelx_space_group_comment
; 
The symmetry employed for this shelxl refinement is uniquely defined 
by the following loop, which should always be used as a source of 
symmetry information in preference to the above space-group names. 
They are only intended as comments. 
;
_shelx_estimated_absorpt_t_min 0.984
_shelx_estimated_absorpt_t_max 0.989

loop_
_space_group_symop_operation_xyz
'x, y, z'
'-x+1/2, -y, z+1/2'
'x+1/2, -y+1/2, -z+1/2'
'-x, y+1/2, -z'
'-x, -y, -z'
'x-1/2, y, -z-1/2'
'-x-1/2, y-1/2, z-1/2'
'x, -y-1/2, z'

loop_
_atom_site_label
_atom_site_type_symbol
_atom_site_fract_x
_atom_site_fract_y
_atom_site_fract_z
_atom_site_U_iso_or_equiv
_atom_site_adp_type
_atom_site_occupancy
_atom_site_site_symmetry_order
_atom_site_calc_flag
_atom_site_refinement_flags_posn
_atom_site_refinement_flags_adp
_atom_site_refinement_flags_occupancy
_atom_site_disorder_assembly
_atom_site_disorder_group
N1 N 0.6655(3) 0.750000 0.61751(10) 0.0408(5) Uani 1 2 d S T P . .
B1 B 0.7152(3) 0.67671(11) 0.58767(9) 0.0349(4) Uani 1 1 d . . . . .
C1 C 0.8325(2) 0.67747(9) 0.52245(8) 0.0337(4) Uani 1 1 d . . . . .
C2 C 0.8860(3) 0.750000 0.49238(11) 0.0333(5) Uani 1 2 d S T P . .
C3 C 0.9919(3) 0.750000 0.43258(12) 0.0399(6) Uani 1 2 d S T P . .
C4 C 1.0426(2) 0.67708(12) 0.40402(9) 0.0478(5) Uani 1 1 d . . . . .
H4 H 1.112980 0.676297 0.364027 0.057 Uiso 1 1 calc R U . . .
C5 C 0.9921(2) 0.60811(11) 0.43305(10) 0.0477(5) Uani 1 1 d . . . . .
H5 H 1.027457 0.559704 0.413391 0.057 Uiso 1 1 calc R U . . .
C6 C 0.8875(2) 0.60859(10) 0.49209(9) 0.0404(4) Uani 1 1 d . . . . .
H6 H 0.853438 0.559990 0.511751 0.048 Uiso 1 1 calc R U . . .
C7 C 0.5573(5) 0.750000 0.68023(15) 0.0621(9) Uani 1 2 d S T P . .
H7A H 0.529469 0.695852 0.693026 0.093 Uiso 0.5 1 calc R U P . .
H7B H 0.448460 0.778934 0.671841 0.093 Uiso 0.5 1 calc R U P . .
H7C H 0.622428 0.775214 0.717337 0.093 Uiso 0.5 1 calc R U P . .
C11 C 0.6530(2) 0.59550(9) 0.61811(8) 0.0351(4) Uani 1 1 d . . . . .
C12 C 0.4943(2) 0.56176(11) 0.59656(10) 0.0449(4) Uani 1 1 d . . . . .
C13 C 0.4477(3) 0.48750(12) 0.61990(11) 0.0548(5) Uani 1 1 d . . . . .
H13 H 0.340011 0.465264 0.605157 0.066 Uiso 1 1 calc R U . . .
C14 C 0.5529(3) 0.44514(10) 0.66374(11) 0.0516(5) Uani 1 1 d . . . . .
C15 C 0.7063(3) 0.47970(10) 0.68616(10) 0.0471(5) Uani 1 1 d . . . . .
H15 H 0.778600 0.452106 0.717490 0.057 Uiso 1 1 calc R U . . .
C16 C 0.7578(2) 0.55380(9) 0.66414(8) 0.0385(4) Uani 1 1 d . . . . .
C17 C 0.3767(3) 0.60524(15) 0.54747(13) 0.0688(6) Uani 1 1 d . . . . .
H17A H 0.280659 0.570823 0.533105 0.103 Uiso 0.5 1 calc R U P . .
H17B H 0.444624 0.621348 0.507413 0.103 Uiso 0.5 1 calc R U P . .
H17C H 0.328408 0.651766 0.570036 0.103 Uiso 0.5 1 calc R U P . .
H17D H 0.421802 0.658468 0.540598 0.103 Uiso 0.5 1 calc R U P . .
H17E H 0.257837 0.607944 0.566290 0.103 Uiso 0.5 1 calc R U P . .
H17F H 0.374052 0.577525 0.503666 0.103 Uiso 0.5 1 calc R U P . .
C18 C 0.5016(4) 0.36275(12) 0.68499(15) 0.0815(8) Uani 1 1 d . . . . .
H18A H 0.373587 0.358638 0.686738 0.122 Uiso 1 1 calc R U . . .
H18B H 0.550449 0.351352 0.730168 0.122 Uiso 1 1 calc R U . . .
H18C H 0.547601 0.325017 0.651781 0.122 Uiso 1 1 calc R U . . .
C19 C 0.9284(3) 0.58849(12) 0.68938(11) 0.0582(6) Uani 1 1 d . . . . .
H19A H 0.918876 0.645797 0.690440 0.087 Uiso 0.5 1 calc R U P . .
H19B H 1.023672 0.573183 0.658620 0.087 Uiso 0.5 1 calc R U P . .
H19C H 0.953010 0.568967 0.735433 0.087 Uiso 0.5 1 calc R U P . .
H19D H 1.011496 0.546168 0.699222 0.087 Uiso 0.5 1 calc R U P . .
H19E H 0.906700 0.618782 0.731041 0.087 Uiso 0.5 1 calc R U P . .
H19F H 0.977362 0.622998 0.654229 0.087 Uiso 0.5 1 calc R U P . .

loop_
_atom_site_aniso_label
_atom_site_aniso_U_11
_atom_site_aniso_U_22
_atom_site_aniso_U_33
_atom_site_aniso_U_23
_atom_site_aniso_U_13
_atom_site_aniso_U_12
N1 0.0547(13) 0.0303(10) 0.0375(11) 0.000 0.0125(10) 0.000
B1 0.0374(9) 0.0322(9) 0.0352(9) 0.0005(7) -0.0046(8) 0.0005(8)
C1 0.0328(8) 0.0339(8) 0.0344(8) -0.0020(7) -0.0039(7) 0.0017(7)
C2 0.0285(11) 0.0383(12) 0.0330(12) 0.000 -0.0034(10) 0.000
C3 0.0332(12) 0.0482(14) 0.0383(13) 0.000 0.0026(10) 0.000
C4 0.0436(10) 0.0572(11) 0.0426(10) -0.0057(8) 0.0108(8) 0.0051(9)
C5 0.0493(11) 0.0450(10) 0.0488(10) -0.0106(8) 0.0067(9) 0.0085(8)
C6 0.0423(9) 0.0353(9) 0.0436(9) -0.0028(7) 0.0000(8) 0.0027(7)
C7 0.097(2) 0.0355(13) 0.0540(17) 0.000 0.0362(17) 0.000
C11 0.0433(9) 0.0291(8) 0.0329(8) -0.0046(6) 0.0046(7) -0.0004(7)
C12 0.0424(10) 0.0446(10) 0.0477(10) -0.0054(8) 0.0025(8) -0.0067(8)
C13 0.0510(11) 0.0477(11) 0.0657(13) -0.0145(10) 0.0114(10) -0.0174(9)
C14 0.0647(13) 0.0287(8) 0.0614(12) -0.0051(8) 0.0274(10) -0.0035(9)
C15 0.0625(12) 0.0326(9) 0.0463(10) 0.0042(8) 0.0144(9) 0.0092(8)
C16 0.0490(10) 0.0308(8) 0.0355(8) -0.0030(7) 0.0040(7) 0.0030(7)
C17 0.0491(12) 0.0823(16) 0.0749(15) 0.0065(13) -0.0135(11) -0.0101(11)
C18 0.0955(19) 0.0327(10) 0.116(2) 0.0000(12) 0.0482(17) -0.0077(11)
C19 0.0667(13) 0.0512(12) 0.0566(12) 0.0052(10) -0.0186(10) -0.0039(10)

loop_
_atom_type_symbol
_atom_type_description
_atom_type_scat_dispersion_real
_atom_type_scat_dispersion_imag
_atom_type_scat_source
C C 0.0033 0.0016 'International Tables Vol C Tables 4.2.6.8 and 6.1.1.4'
H H 0.0000 0.0000 'International Tables Vol C Tables 4.2.6.8 and 6.1.1.4'
B B 0.0013 0.0007 'International Tables Vol C Tables 4.2.6.8 and 6.1.1.4'
N N 0.0061 0.0033 'International Tables Vol C Tables 4.2.6.8 and 6.1.1.4'

loop_
_geom_angle_atom_site_label_1
_geom_angle_atom_site_label_2
_geom_angle_atom_site_label_3
_geom_angle
_geom_angle_site_symmetry_1
_geom_angle_site_symmetry_3
_geom_angle_publ_flag
B1 N1 B1 121.7(2) . 8_575 ?
B1 N1 C7 119.15(10) . . ?
B1 N1 C7 119.15(10) 8_575 . ?
N1 B1 C1 118.66(15) . . ?
N1 B1 C11 122.07(15) . . ?
C1 B1 C11 119.27(14) . . ?
C6 C1 C2 118.12(15) . . ?
C6 C1 B1 121.30(15) . . ?
C2 C1 B1 120.57(15) . . ?
C3 C2 C1 120.09(10) . 8_575 ?
C3 C2 C1 120.09(10) . . ?
C1 C2 C1 119.8(2) 8_575 . ?
C4 C3 C4 122.6(2) . 8_575 ?
C4 C3 C2 118.68(11) . . ?
C4 C3 C2 118.68(11) 8_575 . ?
C5 C4 C3 121.01(17) . . ?
C5 C4 H4 119.5 . . ?
C3 C4 H4 119.5 . . ?
C4 C5 C6 119.97(16) . . ?
C4 C5 H5 120.0 . . ?
C6 C5 H5 120.0 . . ?
C1 C6 C5 122.11(16) . . ?
C1 C6 H6 118.9 . . ?
C5 C6 H6 118.9 . . ?
N1 C7 H7A 109.5 . . ?
N1 C7 H7B 109.5 . . ?
H7A C7 H7B 109.5 . . ?
N1 C7 H7C 109.5 . . ?
H7A C7 H7C 109.5 . . ?
H7B C7 H7C 109.5 . . ?
N1 C7 H7A 109.47(3) . 8_575 ?
H7A C7 H7A 140.8 . 8_575 ?
H7B C7 H7A 52.0 . 8_575 ?
H7C C7 H7A 60.5 . 8_575 ?
N1 C7 H7B 109.5(4) . 8_575 ?
H7A C7 H7B 52.0 . 8_575 ?
H7B C7 H7B 60.4 . 8_575 ?
H7C C7 H7B 140.8 . 8_575 ?
H7A C7 H7B 109.5 8_575 8_575 ?
N1 C7 H7C 109.5(4) . 8_575 ?
H7A C7 H7C 60.4 . 8_575 ?
H7B C7 H7C 140.8 . 8_575 ?
H7C C7 H7C 52.0 . 8_575 ?
H7A C7 H7C 109.5 8_575 8_575 ?
H7B C7 H7C 109.5 8_575 8_575 ?
C16 C11 C12 118.56(16) . . ?
C16 C11 B1 121.08(15) . . ?
C12 C11 B1 120.28(15) . . ?
C13 C12 C11 119.57(18) . . ?
C13 C12 C17 120.26(18) . . ?
C11 C12 C17 120.16(17) . . ?
C14 C13 C12 122.13(18) . . ?
C14 C13 H13 118.9 . . ?
C12 C13 H13 118.9 . . ?
C13 C14 C15 117.87(17) . . ?
C13 C14 C18 120.4(2) . . ?
C15 C14 C18 121.8(2) . . ?
C14 C15 C16 121.86(18) . . ?
C14 C15 H15 119.1 . . ?
C16 C15 H15 119.1 . . ?
C15 C16 C11 119.96(17) . . ?
C15 C16 C19 119.78(17) . . ?
C11 C16 C19 120.25(15) . . ?
C12 C17 H17A 109.5 . . ?
C12 C17 H17B 109.5 . . ?
H17A C17 H17B 109.5 . . ?
C12 C17 H17C 109.5 . . ?
H17A C17 H17C 109.5 . . ?
H17B C17 H17C 109.5 . . ?
C12 C17 H17D 109.5 . . ?
H17A C17 H17D 141.1 . . ?
H17B C17 H17D 56.3 . . ?
H17C C17 H17D 56.3 . . ?
C12 C17 H17E 109.5 . . ?
H17A C17 H17E 56.3 . . ?
H17B C17 H17E 141.1 . . ?
H17C C17 H17E 56.3 . . ?
H17D C17 H17E 109.5 . . ?
C12 C17 H17F 109.5 . . ?
H17A C17 H17F 56.3 . . ?
H17B C17 H17F 56.3 . . ?
H17C C17 H17F 141.1 . . ?
H17D C17 H17F 109.5 . . ?
H17E C17 H17F 109.5 . . ?
C14 C18 H18A 109.5 . . ?
C14 C18 H18B 109.5 . . ?
H18A C18 H18B 109.5 . . ?
C14 C18 H18C 109.5 . . ?
H18A C18 H18C 109.5 . . ?
H18B C18 H18C 109.5 . . ?
C16 C19 H19A 109.5 . . ?
C16 C19 H19B 109.5 . . ?
H19A C19 H19B 109.5 . . ?
C16 C19 H19C 109.5 . . ?
H19A C19 H19C 109.5 . . ?
H19B C19 H19C 109.5 . . ?
C16 C19 H19D 109.5 . . ?
H19A C19 H19D 141.1 . . ?
H19B C19 H19D 56.3 . . ?
H19C C19 H19D 56.3 . . ?
C16 C19 H19E 109.5 . . ?
H19A C19 H19E 56.3 . . ?
H19B C19 H19E 141.1 . . ?
H19C C19 H19E 56.3 . . ?
H19D C19 H19E 109.5 . . ?
C16 C19 H19F 109.5 . . ?
H19A C19 H19F 56.3 . . ?
H19B C19 H19F 56.3 . . ?
H19C C19 H19F 141.1 . . ?
H19D C19 H19F 109.5 . . ?
H19E C19 H19F 109.5 . . ?

loop_
_geom_bond_atom_site_label_1
_geom_bond_atom_site_label_2
_geom_bond_distance
_geom_bond_site_symmetry_2
_geom_bond_publ_flag
N1 B1 1.431(2) . ?
N1 B1 1.431(2) 8_575 ?
N1 C7 1.480(3) . ?
B1 C1 1.560(2) . ?
B1 C11 1.581(2) . ?
C1 C6 1.382(2) . ?
C1 C2 1.4292(19) . ?
C2 C3 1.424(3) . ?
C3 C4 1.417(2) . ?
C3 C4 1.417(2) 8_575 ?
C4 C5 1.362(3) . ?
C4 H4 0.9500 . ?
C5 C6 1.405(3) . ?
C5 H5 0.9500 . ?
C6 H6 0.9500 . ?
C7 H7A 0.9800 . ?
C7 H7B 0.9800 . ?
C7 H7C 0.9800 . ?
C7 H7A 0.9799(18) 8_575 ?
C7 H7B 0.98(2) 8_575 ?
C7 H7C 0.980(18) 8_575 ?
C11 C16 1.400(2) . ?
C11 C12 1.406(2) . ?
C12 C13 1.392(3) . ?
C12 C17 1.510(3) . ?
C13 C14 1.380(3) . ?
C13 H13 0.9500 . ?
C14 C15 1.382(3) . ?
C14 C18 1.517(3) . ?
C15 C16 1.392(2) . ?
C15 H15 0.9500 . ?
C16 C19 1.513(3) . ?
C17 H17A 0.9800 . ?
C17 H17B 0.9800 . ?
C17 H17C 0.9800 . ?
C17 H17D 0.9800 . ?
C17 H17E 0.9800 . ?
C17 H17F 0.9800 . ?
C18 H18A 0.9800 . ?
C18 H18B 0.9800 . ?
C18 H18C 0.9800 . ?
C19 H19A 0.9800 . ?
C19 H19B 0.9800 . ?
C19 H19C 0.9800 . ?
C19 H19D 0.9800 . ?
C19 H19E 0.9800 . ?
C19 H19F 0.9800 . ?

loop_
_geom_torsion_atom_site_label_1
_geom_torsion_atom_site_label_2
_geom_torsion_atom_site_label_3
_geom_torsion_atom_site_label_4
_geom_torsion
_geom_torsion_site_symmetry_1
_geom_torsion_site_symmetry_2
_geom_torsion_site_symmetry_3
_geom_torsion_site_symmetry_4
_geom_torsion_publ_flag
B1 N1 B1 C1 2.3(3) 8_575 . . . ?
C7 N1 B1 C1 -178.7(2) . . . . ?
B1 N1 B1 C11 -176.85(13) 8_575 . . . ?
C7 N1 B1 C11 2.2(3) . . . . ?
N1 B1 C1 C6 178.79(17) . . . . ?
C11 B1 C1 C6 -2.1(2) . . . . ?
N1 B1 C1 C2 -1.3(3) . . . . ?
C11 B1 C1 C2 177.88(16) . . . . ?
C6 C1 C2 C3 0.4(3) . . . . ?
B1 C1 C2 C3 -179.53(18) . . . . ?
C6 C1 C2 C1 -179.73(14) . . . 8_575 ?
B1 C1 C2 C1 0.3(3) . . . 8_575 ?
C1 C2 C3 C4 -179.97(19) 8_575 . . . ?
C1 C2 C3 C4 -0.1(3) . . . . ?
C1 C2 C3 C4 0.1(3) 8_575 . . 8_575 ?
C1 C2 C3 C4 179.97(19) . . . 8_575 ?
C4 C3 C4 C5 179.71(16) 8_575 . . . ?
C2 C3 C4 C5 -0.2(3) . . . . ?
C3 C4 C5 C6 0.2(3) . . . . ?
C2 C1 C6 C5 -0.4(3) . . . . ?
B1 C1 C6 C5 179.52(16) . . . . ?
C4 C5 C6 C1 0.1(3) . . . . ?
N1 B1 C11 C16 -94.6(2) . . . . ?
C1 B1 C11 C16 86.3(2) . . . . ?
N1 B1 C11 C12 88.7(2) . . . . ?
C1 B1 C11 C12 -90.4(2) . . . . ?
C16 C11 C12 C13 -1.6(2) . . . . ?
B1 C11 C12 C13 175.12(16) . . . . ?
C16 C11 C12 C17 179.42(18) . . . . ?
B1 C11 C12 C17 -3.8(3) . . . . ?
C11 C12 C13 C14 -0.2(3) . . . . ?
C17 C12 C13 C14 178.74(19) . . . . ?
C12 C13 C14 C15 2.0(3) . . . . ?
C12 C13 C14 C18 -176.83(19) . . . . ?
C13 C14 C15 C16 -2.0(3) . . . . ?
C18 C14 C15 C16 176.84(18) . . . . ?
C14 C15 C16 C11 0.1(3) . . . . ?
C14 C15 C16 C19 -179.05(17) . . . . ?
C12 C11 C16 C15 1.7(2) . . . . ?
B1 C11 C16 C15 -175.07(15) . . . . ?
C12 C11 C16 C19 -179.14(17) . . . . ?
B1 C11 C16 C19 4.1(2) . . . . ?
